data_7034256
loop_
_publ_author_name
'Oyarzabal, Itziar'
'Ruiz, Jos\'e'
'Mota, Antonio J.'
'Rodr\'iguez-Di\'eguez, Antonio'
'Seco, Jos\'e M'
'Colacio, Enrique'

_publ_section_title
;
 An experimental and theoretical magneto-structural study of polynuclear
 Ni(II) complexes assembled from a versatile bis(salicylaldehyde)diamine
 polytopic ligand.
;
_journal_issue 15
_journal_name_full 'Dalton transactions (Cambridge, England : 2003)'
_journal_page_first 6825
_journal_page_last 6838
_journal_paper_doi 10.1039/c5dt00356c
_journal_volume 44
_journal_year 2015
_chemical_formula_sum 'C50 H61 Br4 N11 Ni3 O17'
_chemical_formula_weight 1583.87
_chemical_name_systematic
;
 ?
;
_space_group_IT_number 14
_symmetry_cell_setting monoclinic
_symmetry_space_group_name_Hall '-P 2ybc'
_symmetry_space_group_name_H-M 'P 1 21/c 1'
_atom_sites_solution_hydrogens geom
_atom_sites_solution_primary direct
_atom_sites_solution_secondary difmap
_audit_creation_method SHELXL-97
_audit_update_record
;
2015-01-23 deposited with the CCDC.
2015-03-02 downloaded from the CCDC.
;
_cell_angle_alpha 90.00
_cell_angle_beta 111.474(2)
_cell_angle_gamma 90.00
_cell_formula_units_Z 4
_cell_length_a 21.6387(9)
_cell_length_b 10.6943(12)
_cell_length_c 27.2254(7)
_cell_measurement_reflns_used 7131
_cell_measurement_temperature 100(2)
_cell_measurement_theta_max 27.6140
_cell_measurement_theta_min 2.0620
_cell_volume 5862.9(7)
_computing_cell_refinement 'CrysAlisPro, Agilent Technologies'
_computing_data_collection 'CrysAlisPro, Agilent Technologies'
_computing_data_reduction 'CrysAlisPro, Agilent Technologies'
_computing_molecular_graphics 'Ortep-3 (Farrugia, 1997)'
_computing_publication_material 'WinGX (Farrugia, 1997)'
_computing_structure_refinement 'SHELXL-97 (Sheldrick, 1997)'
_computing_structure_solution 'SHELXS-97 (Sheldrick, 1990)'
_diffrn_ambient_temperature 100(2)
_diffrn_measured_fraction_theta_full 0.998
_diffrn_measured_fraction_theta_max 0.998
_diffrn_measurement_device_type 'SuperNova, Single source at offset, Eos'
_diffrn_measurement_method '\w scans'
_diffrn_radiation_monochromator mirror
_diffrn_radiation_source 'SuperNova (Mo) X-ray Source'
_diffrn_radiation_type MoK\a
_diffrn_radiation_wavelength 0.71073
_diffrn_reflns_av_R_equivalents 0.0414
_diffrn_reflns_av_sigmaI/netI 0.0556
_diffrn_reflns_limit_h_max 25
_diffrn_reflns_limit_h_min -24
_diffrn_reflns_limit_k_max 12
_diffrn_reflns_limit_k_min -12
_diffrn_reflns_limit_l_max 32
_diffrn_reflns_limit_l_min -31
_diffrn_reflns_number 27651
_diffrn_reflns_theta_full 25.00
_diffrn_reflns_theta_max 25.00
_diffrn_reflns_theta_min 1.55
_exptl_absorpt_coefficient_mu 3.759
_exptl_absorpt_correction_T_max 1.00000
_exptl_absorpt_correction_T_min 0.68571
_exptl_absorpt_correction_type multi-scan
_exptl_absorpt_process_details 'CrysAlisPro, Agilent Technologies'
_exptl_crystal_colour Green
_exptl_crystal_density_diffrn 1.794
_exptl_crystal_density_method 'not measured'
_exptl_crystal_description Prismatic
_exptl_crystal_F_000 3192
_exptl_crystal_size_max 0.30
_exptl_crystal_size_mid 0.17
_exptl_crystal_size_min 0.11
_platon_squeeze_details
;
;
_refine_diff_density_max 1.175
_refine_diff_density_min -0.760
_refine_diff_density_rms 0.102
_refine_ls_extinction_method none
_refine_ls_goodness_of_fit_ref 1.038
_refine_ls_hydrogen_treatment mixed
_refine_ls_matrix_type full
_refine_ls_number_parameters 748
_refine_ls_number_reflns 10308
_refine_ls_number_restraints 6
_refine_ls_restrained_S_all 1.038
_refine_ls_R_factor_all 0.0608
_refine_ls_R_factor_gt 0.0399
_refine_ls_shift/su_max 0.003
_refine_ls_shift/su_mean 0.000
_refine_ls_structure_factor_coef Fsqd
_refine_ls_weighting_details 'calc w=1/[\s^2^(Fo^2^)+(0.0448P)^2^+0.0000P] where P=(Fo^2^+2Fc^2^)/3'
_refine_ls_weighting_scheme calc
_refine_ls_wR_factor_gt 0.0862
_refine_ls_wR_factor_ref 0.0934
_reflns_number_gt 7841
_reflns_number_total 10308
_reflns_threshold_expression >2sigma(I)
_cod_data_source_file c5dt00356c2.cif
_cod_data_source_block Compound4
_cod_depositor_comments
;
The following automatic conversions were performed:

'_symmetry_cell_setting' value 'Monoclinic' changed to 'monoclinic'
according to
/usr/data/users/saulius/crontab/automatic-downloads/rss-feeds/RSC/lib/dictionaries/cif_core.dic
dictionary named 'cif_core.dic' version 2.4.2 from 2011-04-26.

Automatic conversion script
Id: cif_fix_values 3086 2015-02-26 13:12:21Z robertas 

 Adding full bibliography for 7034253--7034258.cif.
;
_cod_original_sg_symbol_H-M P21/c
_cod_database_code 7034256

loop_
_symmetry_equiv_pos_as_xyz
'x, y, z'
'-x, y+1/2, -z+1/2'
'-x, -y, -z'
'x, -y-1/2, z-1/2'

loop_
_atom_site_label
_atom_site_type_symbol
_atom_site_fract_x
_atom_site_fract_y
_atom_site_fract_z
_atom_site_U_iso_or_equiv
_atom_site_adp_type
_atom_site_occupancy
_atom_site_symmetry_multiplicity
_atom_site_calc_flag
_atom_site_refinement_flags
Ni1 Ni 0.32224(2) 0.30416(5) 0.72428(2) 0.01198(13) Uani 1 1 d .
Ni2 Ni 0.20470(2) 0.13688(5) 0.65484(2) 0.01268(13) Uani 1 1 d .
Ni3 Ni 0.15480(2) -0.01727(5) 0.73113(2) 0.01196(12) Uani 1 1 d .
Br1A Br 0.46712(2) -0.02545(5) 0.54859(2) 0.03139(13) Uani 1 1 d .
Br1B Br -0.15944(2) 0.26329(4) 0.541335(17) 0.02341(12) Uani 1 1 d .
Br2A Br 0.43704(3) 0.15738(5) 1.013513(18) 0.03296(13) Uani 1 1 d .
Br2B Br 0.24200(3) 0.21719(5) 1.00661(2) 0.04162(15) Uani 1 1 d .
C1A C 0.2458(2) -0.0217(4) 0.58572(16) 0.0186(10) Uani 1 1 d .
H1A H 0.2376 -0.0880 0.5621 0.022 Uiso 1 1 calc R
C2A C 0.3100(2) 0.0377(4) 0.59940(16) 0.0156(9) Uani 1 1 d .
C3A C 0.33223(19) 0.1390(4) 0.63498(16) 0.0134(9) Uani 1 1 d .
C4A C 0.39429(19) 0.1943(4) 0.64139(17) 0.0166(9) Uani 1 1 d .
C5A C 0.4329(2) 0.1414(4) 0.61576(17) 0.0184(10) Uani 1 1 d .
H5A H 0.4744 0.1753 0.6212 0.022 Uiso 1 1 calc R
C6A C 0.4115(2) 0.0408(4) 0.58272(17) 0.0207(10) Uani 1 1 d .
C7A C 0.3502(2) -0.0112(4) 0.57354(17) 0.0197(10) Uani 1 1 d .
H7A H 0.3355 -0.0783 0.5504 0.024 Uiso 1 1 calc R
C8A C 0.4185(2) 0.3132(4) 0.67235(16) 0.0185(10) Uani 1 1 d .
H8A1 H 0.4632 0.3306 0.6739 0.022 Uiso 1 1 calc R
H8A2 H 0.3903 0.3819 0.6538 0.022 Uiso 1 1 calc R
C9A C 0.4609(2) 0.2000(4) 0.75485(18) 0.0219(10) Uani 1 1 d .
H9A1 H 0.5044 0.2081 0.7534 0.033 Uiso 1 1 calc R
H9A2 H 0.4409 0.1236 0.7379 0.033 Uiso 1 1 calc R
H9A3 H 0.4644 0.1988 0.7910 0.033 Uiso 1 1 calc R
C10A C 0.4458(2) 0.4255(4) 0.75532(18) 0.0220(10) Uani 1 1 d .
H10A H 0.4287 0.4959 0.7318 0.026 Uiso 1 1 calc R
H10B H 0.4938 0.4256 0.7664 0.026 Uiso 1 1 calc R
C11A C 0.42625(19) 0.4387(4) 0.80298(16) 0.0173(10) Uani 1 1 d .
H11A H 0.4462 0.3719 0.8278 0.021 Uiso 1 1 calc R
H11B H 0.4425 0.5177 0.8204 0.021 Uiso 1 1 calc R
C12A C 0.3245(2) 0.5601(4) 0.77052(17) 0.0197(10) Uani 1 1 d .
H12A H 0.3397 0.6149 0.8005 0.030 Uiso 1 1 calc R
H12B H 0.2769 0.5558 0.7574 0.030 Uiso 1 1 calc R
H12C H 0.3388 0.5916 0.7434 0.030 Uiso 1 1 calc R
C13A C 0.3304(2) 0.3924(4) 0.82972(16) 0.0171(9) Uani 1 1 d .
H13A H 0.2824 0.3835 0.8153 0.020 Uiso 1 1 calc R
H13B H 0.3410 0.4581 0.8561 0.020 Uiso 1 1 calc R
C14A C 0.35984(19) 0.2722(4) 0.85684(16) 0.0157(9) Uani 1 1 d .
C15A C 0.36200(18) 0.1625(4) 0.82788(16) 0.0139(9) Uani 1 1 d .
C16A C 0.39230(18) 0.0542(4) 0.85707(16) 0.0138(9) Uani 1 1 d .
C17A C 0.41363(18) 0.0529(4) 0.91215(17) 0.0171(10) Uani 1 1 d .
H17A H 0.4319 -0.0194 0.9307 0.021 Uiso 1 1 calc R
C18A C 0.4076(2) 0.1573(4) 0.93862(16) 0.0202(10) Uani 1 1 d .
C19A C 0.38235(19) 0.2678(4) 0.91169(17) 0.0169(9) Uani 1 1 d .
H19A H 0.3805 0.3393 0.9305 0.020 Uiso 1 1 calc R
C20A C 0.40393(19) -0.0556(4) 0.82954(18) 0.0196(10) Uani 1 1 d .
H20A H 0.3903 -0.0517 0.7930 0.023 Uiso 1 1 calc R
N1A N 0.41900(15) 0.3080(3) 0.72720(13) 0.0141(8) Uani 1 1 d .
N2A N 0.35245(15) 0.4336(3) 0.78639(13) 0.0141(8) Uani 1 1 d .
O1A O 0.20040(13) 0.0043(3) 0.60148(11) 0.0187(7) Uani 1 1 d .
O2A O 0.29606(12) 0.1829(2) 0.66118(11) 0.0140(6) Uani 1 1 d .
O3A O 0.33674(12) 0.1605(2) 0.77547(10) 0.0134(6) Uani 1 1 d .
O4A O 0.43031(15) -0.1518(3) 0.85137(12) 0.0275(8) Uani 1 1 d .
C1B C 0.0971(2) 0.2815(4) 0.58176(16) 0.0182(10) Uani 1 1 d .
H1B H 0.0819 0.3448 0.5568 0.022 Uiso 1 1 calc R
C2B C 0.04660(19) 0.2187(4) 0.59573(16) 0.0158(9) Uani 1 1 d .
C3B C 0.05937(19) 0.1247(4) 0.63420(16) 0.0158(9) Uani 1 1 d .
C4B C 0.00380(19) 0.0678(4) 0.64196(16) 0.0170(9) Uani 1 1 d .
C5B C -0.0592(2) 0.1129(4) 0.61446(17) 0.0212(10) Uani 1 1 d .
H5B H -0.0950 0.0779 0.6206 0.025 Uiso 1 1 calc R
C6B C -0.07068(19) 0.2088(4) 0.57798(17) 0.0181(10) Uani 1 1 d .
C7B C -0.0190(2) 0.2593(4) 0.56785(17) 0.0197(10) Uani 1 1 d .
H7B H -0.0269 0.3212 0.5423 0.024 Uiso 1 1 calc R
C8B C 0.0116(2) -0.0457(4) 0.67628(17) 0.0194(10) Uani 1 1 d .
H8B1 H -0.0314 -0.0676 0.6773 0.023 Uiso 1 1 calc R
H8B2 H 0.0264 -0.1151 0.6604 0.023 Uiso 1 1 calc R
C9B C 0.0384(2) 0.0826(4) 0.75426(18) 0.0220(10) Uani 1 1 d .
H9B1 H -0.0070 0.0721 0.7512 0.033 Uiso 1 1 calc R
H9B2 H 0.0421 0.1564 0.7354 0.033 Uiso 1 1 calc R
H9B3 H 0.0661 0.0911 0.7908 0.033 Uiso 1 1 calc R
C10B C 0.0605(2) -0.1416(4) 0.76316(17) 0.0209(10) Uani 1 1 d .
H10C H 0.0597 -0.2157 0.7424 0.025 Uiso 1 1 calc R
H10D H 0.0214 -0.1427 0.7725 0.025 Uiso 1 1 calc R
C11B C 0.12251(19) -0.1423(4) 0.81293(16) 0.0171(9) Uani 1 1 d .
H11C H 0.1200 -0.0749 0.8360 0.021 Uiso 1 1 calc R
H11D H 0.1250 -0.2206 0.8315 0.021 Uiso 1 1 calc R
C12B C 0.2084(2) -0.2508(4) 0.79181(18) 0.0217(10) Uani 1 1 d .
H12D H 0.2262 -0.2944 0.8249 0.033 Uiso 1 1 calc R
H12E H 0.2426 -0.2398 0.7776 0.033 Uiso 1 1 calc R
H12F H 0.1727 -0.2986 0.7675 0.033 Uiso 1 1 calc R
C13B C 0.23782(19) -0.0658(4) 0.84435(16) 0.0178(10) Uani 1 1 d .
H13C H 0.2756 -0.0550 0.8336 0.021 Uiso 1 1 calc R
H13D H 0.2514 -0.1218 0.8745 0.021 Uiso 1 1 calc R
C14B C 0.22091(19) 0.0595(4) 0.86175(16) 0.0147(9) Uani 1 1 d .
C15B C 0.19554(18) 0.1579(4) 0.82519(16) 0.0128(9) Uani 1 1 d .
C16B C 0.18407(19) 0.2750(4) 0.84482(16) 0.0149(9) Uani 1 1 d .
C17B C 0.1996(2) 0.2935(4) 0.89884(17) 0.0190(10) Uani 1 1 d .
H17B H 0.1929 0.3714 0.9114 0.023 Uiso 1 1 calc R
C18B C 0.2246(2) 0.1965(4) 0.93326(17) 0.0221(10) Uani 1 1 d .
C19B C 0.23472(19) 0.0793(4) 0.91488(17) 0.0203(10) Uani 1 1 d .
H19B H 0.2510 0.0139 0.9386 0.024 Uiso 1 1 calc R
C20B C 0.15371(19) 0.3768(4) 0.80781(18) 0.0198(10) Uani 1 1 d .
H20B H 0.1392 0.3587 0.7719 0.024 Uiso 1 1 calc R
N1B N 0.05975(15) -0.0281(3) 0.73161(13) 0.0132(7) Uani 1 1 d .
N2B N 0.18315(15) -0.1269(3) 0.80018(13) 0.0143(8) Uani 1 1 d .
O1B O 0.15779(13) 0.2623(3) 0.59862(11) 0.0173(7) Uani 1 1 d .
O2B O 0.12015(12) 0.0854(2) 0.66185(11) 0.0147(6) Uani 1 1 d .
O3B O 0.18302(13) 0.1422(2) 0.77428(11) 0.0139(6) Uani 1 1 d .
O4B O 0.14602(15) 0.4836(3) 0.82044(13) 0.0260(7) Uani 1 1 d .
C1P C 0.2538(2) 0.5065(4) 0.63461(18) 0.0188(10) Uani 1 1 d .
C2P C 0.2120(2) 0.5906(5) 0.59355(19) 0.0306(12) Uani 1 1 d .
H2P1 H 0.2217 0.6756 0.6050 0.046 Uiso 1 1 calc R
H2P2 H 0.1661 0.5731 0.5869 0.046 Uiso 1 1 calc R
H2P3 H 0.2207 0.5782 0.5618 0.046 Uiso 1 1 calc R
N1P N 0.28649(16) 0.4409(3) 0.66660(14) 0.0154(8) Uani 1 1 d .
O1P O 0.21984(12) 0.2785(2) 0.71252(10) 0.0121(6) Uani 1 1 d D
O2P O 0.24514(12) 0.0080(2) 0.71815(11) 0.0151(6) Uani 1 1 d D
N1C N 0.09696(17) 0.5136(3) 0.68465(13) 0.0175(8) Uani 1 1 d .
O1C O 0.06179(14) 0.4206(3) 0.68248(12) 0.0242(7) Uani 1 1 d .
O2C O 0.07302(14) 0.6225(3) 0.68181(12) 0.0217(7) Uani 1 1 d .
O3C O 0.15692(14) 0.5022(3) 0.69008(12) 0.0232(7) Uani 1 1 d .
N1D N 0.34855(17) -0.1951(3) 0.68879(14) 0.0195(8) Uani 1 1 d .
O1D O 0.28914(14) -0.1947(3) 0.68755(13) 0.0267(8) Uani 1 1 d .
O2D O 0.36876(16) -0.2871(3) 0.67111(13) 0.0332(8) Uani 1 1 d .
O3D O 0.38495(14) -0.1036(3) 0.70697(12) 0.0257(7) Uani 1 1 d .
C1E C 0.3303(4) -0.1296(8) 0.4358(3) 0.079(2) Uani 1 1 d .
C2E C 0.3779(4) -0.2184(8) 0.4319(4) 0.103(3) Uani 1 1 d .
H2E1 H 0.3702 -0.2336 0.3953 0.154 Uiso 1 1 calc R
H2E2 H 0.3734 -0.2953 0.4484 0.154 Uiso 1 1 calc R
H2E3 H 0.4219 -0.1858 0.4492 0.154 Uiso 1 1 calc R
N1E N 0.2910(4) -0.0552(7) 0.4381(3) 0.103(2) Uani 1 1 d .
C1F C 0.3634(2) -0.3533(5) 0.5493(2) 0.0335(12) Uani 1 1 d .
C2F C 0.4304(2) -0.3602(5) 0.5885(2) 0.0366(13) Uani 1 1 d .
H2F1 H 0.4348 -0.3027 0.6167 0.055 Uiso 1 1 calc R
H2F2 H 0.4617 -0.3388 0.5724 0.055 Uiso 1 1 calc R
H2F3 H 0.4390 -0.4436 0.6024 0.055 Uiso 1 1 calc R
N1F N 0.3113(2) -0.3483(4) 0.51847(19) 0.0442(12) Uani 1 1 d .
C1G C -0.0086(4) 0.5907(8) 0.5637(3) 0.080(2) Uani 1 1 d .
C2G C -0.0625(3) 0.5960(6) 0.5814(2) 0.0576(18) Uani 1 1 d .
H2G1 H -0.0983 0.5452 0.5590 0.086 Uiso 1 1 calc R
H2G2 H -0.0773 0.6809 0.5804 0.086 Uiso 1 1 calc R
H2G3 H -0.0484 0.5653 0.6170 0.086 Uiso 1 1 calc R
N1G N 0.0340(4) 0.5819(9) 0.5479(3) 0.137(4) Uani 1 1 d .
O1W O 0.14512(13) -0.1702(2) 0.67971(11) 0.0179(7) Uani 1 1 d D
H2PB H 0.2768 0.0437 0.7401 0.027 Uiso 1 1 d RD
H2PA H 0.2647 -0.0615 0.7146 0.027 Uiso 1 1 d RD
H1PA H 0.2158 0.2456 0.7390 0.027 Uiso 1 1 d RD
H2W1 H 0.1264 -0.2412 0.6787 0.027 Uiso 1 1 d RD
H1PB H 0.1938 0.3431 0.7037 0.027 Uiso 1 1 d RD
H1W1 H 0.1769 -0.1898 0.6670 0.027 Uiso 1 1 d RD

loop_
_atom_site_aniso_label
_atom_site_aniso_U_11
_atom_site_aniso_U_22
_atom_site_aniso_U_33
_atom_site_aniso_U_23
_atom_site_aniso_U_13
_atom_site_aniso_U_12
Ni1 0.0115(3) 0.0089(3) 0.0165(3) 0.0002(2) 0.0063(2) 0.0004(2)
Ni2 0.0126(3) 0.0118(3) 0.0157(3) 0.0000(2) 0.0076(2) -0.0007(2)
Ni3 0.0130(3) 0.0092(3) 0.0162(3) 0.0006(2) 0.0083(2) 0.0003(2)
Br1A 0.0334(3) 0.0353(3) 0.0367(3) -0.0031(2) 0.0261(2) 0.0083(2)
Br1B 0.0147(2) 0.0326(3) 0.0196(3) 0.0043(2) 0.00235(18) 0.00322(19)
Br2A 0.0479(3) 0.0310(3) 0.0151(3) 0.0013(2) 0.0058(2) 0.0024(2)
Br2B 0.0646(4) 0.0386(3) 0.0182(3) -0.0093(2) 0.0111(2) -0.0024(3)
C1A 0.024(2) 0.019(2) 0.013(2) -0.0006(19) 0.0068(19) 0.003(2)
C2A 0.022(2) 0.012(2) 0.015(2) 0.0053(18) 0.0096(18) 0.0036(19)
C3A 0.019(2) 0.010(2) 0.015(2) 0.0054(18) 0.0115(18) 0.0047(18)
C4A 0.018(2) 0.014(2) 0.022(3) 0.0038(19) 0.0117(19) 0.0000(18)
C5A 0.015(2) 0.017(2) 0.028(3) 0.009(2) 0.0122(19) 0.0050(19)
C6A 0.025(2) 0.024(3) 0.023(3) 0.003(2) 0.020(2) 0.006(2)
C7A 0.027(2) 0.017(2) 0.016(2) -0.0002(19) 0.0082(19) 0.005(2)
C8A 0.016(2) 0.019(2) 0.023(3) 0.0042(19) 0.0093(19) 0.0002(19)
C9A 0.017(2) 0.020(3) 0.031(3) 0.002(2) 0.011(2) 0.0026(19)
C10A 0.018(2) 0.016(2) 0.032(3) -0.003(2) 0.010(2) -0.0050(19)
C11A 0.015(2) 0.013(2) 0.022(3) 0.0026(19) 0.0043(18) -0.0013(18)
C12A 0.024(2) 0.009(2) 0.025(3) -0.0001(19) 0.008(2) 0.0024(19)
C13A 0.020(2) 0.015(2) 0.016(2) -0.0047(18) 0.0060(18) 0.0011(19)
C14A 0.012(2) 0.018(2) 0.017(2) -0.0022(19) 0.0060(18) -0.0008(18)
C15A 0.0119(19) 0.012(2) 0.019(2) 0.0006(18) 0.0072(18) -0.0011(17)
C16A 0.0089(19) 0.015(2) 0.018(2) -0.0004(18) 0.0048(17) -0.0009(17)
C17A 0.011(2) 0.013(2) 0.025(3) 0.0075(19) 0.0045(18) 0.0029(18)
C18A 0.021(2) 0.026(3) 0.014(2) 0.004(2) 0.0059(18) 0.001(2)
C19A 0.015(2) 0.014(2) 0.023(3) -0.0063(19) 0.0077(18) -0.0045(18)
C20A 0.014(2) 0.024(3) 0.024(3) 0.005(2) 0.0094(19) 0.001(2)
N1A 0.0147(17) 0.0112(19) 0.018(2) 0.0020(15) 0.0079(15) 0.0013(15)
N2A 0.0144(17) 0.0105(19) 0.019(2) 0.0024(15) 0.0085(15) 0.0014(15)
O1A 0.0194(15) 0.0208(17) 0.0189(17) -0.0032(13) 0.0102(13) -0.0015(13)
O2A 0.0144(14) 0.0094(15) 0.0225(17) -0.0025(12) 0.0120(13) 0.0012(12)
O3A 0.0153(14) 0.0118(16) 0.0128(16) 0.0005(12) 0.0048(12) 0.0009(12)
O4A 0.0316(17) 0.0203(18) 0.034(2) 0.0096(15) 0.0158(15) 0.0149(15)
C1B 0.022(2) 0.015(2) 0.016(2) 0.0046(19) 0.0046(19) 0.0017(19)
C2B 0.017(2) 0.017(2) 0.013(2) -0.0009(18) 0.0053(18) -0.0036(18)
C3B 0.016(2) 0.016(2) 0.015(2) -0.0008(18) 0.0059(18) 0.0031(18)
C4B 0.018(2) 0.017(2) 0.016(2) -0.0007(19) 0.0065(18) -0.0013(18)
C5B 0.016(2) 0.026(3) 0.023(3) 0.003(2) 0.0086(19) -0.005(2)
C6B 0.014(2) 0.021(3) 0.016(2) 0.0019(19) 0.0027(18) 0.0017(19)
C7B 0.022(2) 0.019(3) 0.015(2) 0.0017(19) 0.0025(18) 0.0027(19)
C8B 0.017(2) 0.018(3) 0.025(3) 0.001(2) 0.0089(19) -0.0026(19)
C9B 0.020(2) 0.016(2) 0.033(3) 0.000(2) 0.013(2) 0.0039(19)
C10B 0.024(2) 0.018(3) 0.026(3) 0.003(2) 0.015(2) 0.001(2)
C11B 0.021(2) 0.015(2) 0.020(2) -0.0001(19) 0.0135(19) -0.0052(19)
C12B 0.023(2) 0.013(2) 0.030(3) -0.001(2) 0.011(2) 0.0020(19)
C13B 0.019(2) 0.015(2) 0.018(2) 0.0020(19) 0.0054(18) 0.0017(18)
C14B 0.016(2) 0.012(2) 0.016(2) -0.0022(18) 0.0073(18) -0.0034(18)
C15B 0.014(2) 0.010(2) 0.017(2) -0.0018(18) 0.0079(17) -0.0028(17)
C16B 0.016(2) 0.015(2) 0.017(2) -0.0026(18) 0.0108(18) -0.0021(18)
C17B 0.020(2) 0.017(2) 0.023(3) -0.010(2) 0.0125(19) -0.0041(19)
C18B 0.023(2) 0.029(3) 0.015(2) -0.005(2) 0.0077(19) -0.008(2)
C19B 0.019(2) 0.020(3) 0.022(3) 0.004(2) 0.0069(19) -0.0022(19)
C20B 0.017(2) 0.019(3) 0.032(3) -0.003(2) 0.018(2) 0.0001(19)
N1B 0.0177(17) 0.0069(18) 0.017(2) 0.0020(15) 0.0088(15) 0.0006(15)
N2B 0.0157(17) 0.0098(19) 0.022(2) -0.0003(15) 0.0118(15) -0.0002(15)
O1B 0.0135(14) 0.0232(18) 0.0162(16) 0.0022(13) 0.0065(12) -0.0015(13)
O2B 0.0142(14) 0.0113(16) 0.0196(17) 0.0038(12) 0.0073(12) 0.0028(12)
O3B 0.0195(15) 0.0102(15) 0.0152(16) 0.0010(12) 0.0100(12) 0.0008(12)
O4B 0.0305(17) 0.0133(18) 0.043(2) -0.0023(15) 0.0241(16) 0.0013(14)
C1P 0.018(2) 0.015(2) 0.026(3) 0.002(2) 0.011(2) -0.0013(19)
C2P 0.027(2) 0.031(3) 0.030(3) 0.015(2) 0.006(2) 0.000(2)
N1P 0.0167(18) 0.0092(19) 0.024(2) -0.0022(16) 0.0115(16) -0.0024(16)
O1P 0.0151(14) 0.0101(15) 0.0128(15) 0.0030(12) 0.0070(12) 0.0040(12)
O2P 0.0145(14) 0.0111(16) 0.0218(17) -0.0012(12) 0.0091(12) 0.0012(12)
N1C 0.0202(19) 0.019(2) 0.014(2) -0.0002(16) 0.0069(15) 0.0012(17)
O1C 0.0273(17) 0.0127(17) 0.035(2) -0.0027(14) 0.0144(15) -0.0065(14)
O2C 0.0214(15) 0.0121(17) 0.0332(19) 0.0005(14) 0.0118(14) 0.0065(13)
O3C 0.0183(15) 0.0196(18) 0.036(2) 0.0036(14) 0.0152(14) 0.0032(13)
N1D 0.0192(19) 0.020(2) 0.020(2) 0.0057(17) 0.0078(16) 0.0074(17)
O1D 0.0193(16) 0.0189(18) 0.045(2) -0.0035(15) 0.0161(15) 0.0019(14)
O2D 0.0373(19) 0.023(2) 0.048(2) -0.0078(16) 0.0258(17) 0.0059(16)
O3D 0.0201(16) 0.0245(19) 0.0297(19) -0.0073(15) 0.0060(14) -0.0068(15)
C1E 0.077(5) 0.079(6) 0.086(6) -0.007(5) 0.036(5) 0.014(5)
C2E 0.087(6) 0.104(7) 0.121(8) -0.029(6) 0.043(6) 0.011(5)
N1E 0.106(6) 0.098(6) 0.106(6) 0.007(5) 0.039(5) 0.026(5)
C1F 0.030(3) 0.034(3) 0.038(3) -0.011(3) 0.015(3) -0.005(2)
C2F 0.024(2) 0.048(4) 0.037(3) -0.010(3) 0.010(2) 0.001(2)
N1F 0.033(3) 0.043(3) 0.050(3) -0.005(2) 0.008(2) -0.002(2)
C1G 0.059(4) 0.121(7) 0.061(5) 0.029(5) 0.024(4) 0.016(5)
C2G 0.035(3) 0.093(5) 0.046(4) -0.014(4) 0.016(3) 0.010(3)
N1G 0.109(6) 0.212(9) 0.120(7) 0.098(6) 0.079(5) 0.056(6)
O1W 0.0204(15) 0.0125(16) 0.0267(18) -0.0039(13) 0.0156(13) -0.0030(13)

loop_
_atom_type_symbol
_atom_type_description
_atom_type_scat_dispersion_real
_atom_type_scat_dispersion_imag
_atom_type_scat_source
C C 0.0033 0.0016 'International Tables Vol C Tables 4.2.6.8 and 6.1.1.4'
H H 0.0000 0.0000 'International Tables Vol C Tables 4.2.6.8 and 6.1.1.4'
N N 0.0061 0.0033 'International Tables Vol C Tables 4.2.6.8 and 6.1.1.4'
O O 0.0106 0.0060 'International Tables Vol C Tables 4.2.6.8 and 6.1.1.4'
Ni Ni 0.3393 1.1124 'International Tables Vol C Tables 4.2.6.8 and 6.1.1.4'
Br Br -0.2901 2.4595 'International Tables Vol C Tables 4.2.6.8 and 6.1.1.4'

loop_
_geom_angle_atom_site_label_1
_geom_angle_atom_site_label_2
_geom_angle_atom_site_label_3
_geom_angle
O3A Ni1 O2A 91.29(11)
O3A Ni1 N1A 95.13(12)
O2A Ni1 N1A 90.59(12)
O3A Ni1 N1P 167.94(11)
O2A Ni1 N1P 84.28(12)
N1A Ni1 N1P 96.12(13)
O3A Ni1 N2A 91.25(12)
O2A Ni1 N2A 176.47(11)
N1A Ni1 N2A 86.75(13)
N1P Ni1 N2A 93.71(13)
O3A Ni1 O1P 84.06(10)
O2A Ni1 O1P 80.84(10)
N1A Ni1 O1P 171.36(12)
N1P Ni1 O1P 84.16(11)
N2A Ni1 O1P 101.86(11)
O2A Ni2 O2B 170.07(11)
O2A Ni2 O1A 91.08(11)
O2B Ni2 O1A 94.21(11)
O2A Ni2 O1B 96.33(11)
O2B Ni2 O1B 91.83(11)
O1A Ni2 O1B 92.48(12)
O2A Ni2 O1P 83.07(10)
O2B Ni2 O1P 91.44(11)
O1A Ni2 O1P 174.06(10)
O1B Ni2 O1P 89.16(11)
O2A Ni2 O2P 89.37(10)
O2B Ni2 O2P 82.11(10)
O1A Ni2 O2P 91.44(11)
O1B Ni2 O2P 173.02(10)
O1P Ni2 O2P 87.52(10)
O3B Ni3 N1B 97.62(12)
O3B Ni3 O2B 90.78(11)
N1B Ni3 O2B 90.36(11)
O3B Ni3 N2B 91.35(12)
N1B Ni3 N2B 85.90(12)
O2B Ni3 N2B 175.91(11)
O3B Ni3 O1W 165.43(10)
N1B Ni3 O1W 95.93(12)
O2B Ni3 O1W 83.79(11)
N2B Ni3 O1W 94.94(12)
O3B Ni3 O2P 83.67(10)
N1B Ni3 O2P 170.49(12)
O2B Ni3 O2P 80.19(10)
N2B Ni3 O2P 103.51(11)
O1W Ni3 O2P 82.09(10)
O1A C1A C2A 128.3(4)
C7A C2A C3A 120.6(4)
C7A C2A C1A 114.8(4)
C3A C2A C1A 124.6(4)
O2A C3A C2A 121.4(3)
O2A C3A C4A 120.4(4)
C2A C3A C4A 118.2(3)
C5A C4A C3A 119.0(4)
C5A C4A C8A 118.3(4)
C3A C4A C8A 122.7(3)
C6A C5A C4A 121.9(4)
C5A C6A C7A 120.6(4)
C5A C6A Br1A 119.3(3)
C7A C6A Br1A 120.0(3)
C6A C7A C2A 119.4(4)
N1A C8A C4A 113.7(3)
N1A C10A C11A 110.2(3)
N2A C11A C10A 109.9(3)
N2A C13A C14A 116.1(3)
C19A C14A C15A 119.8(4)
C19A C14A C13A 118.4(4)
C15A C14A C13A 121.8(4)
O3A C15A C16A 120.7(4)
O3A C15A C14A 121.6(4)
C16A C15A C14A 117.6(4)
C17A C16A C15A 120.7(4)
C17A C16A C20A 119.4(4)
C15A C16A C20A 119.9(4)
C18A C17A C16A 120.1(4)
C17A C18A C19A 120.8(4)
C17A C18A Br2A 120.6(3)
C19A C18A Br2A 118.5(3)
C14A C19A C18A 120.7(4)
O4A C20A C16A 124.4(4)
C10A N1A C8A 110.2(3)
C10A N1A C9A 110.3(3)
C8A N1A C9A 108.3(3)
C10A N1A Ni1 103.7(2)
C8A N1A Ni1 109.1(2)
C9A N1A Ni1 115.1(2)
C12A N2A C13A 106.6(3)
C12A N2A C11A 109.4(3)
C13A N2A C11A 112.8(3)
C12A N2A Ni1 113.2(3)
C13A N2A Ni1 110.3(2)
C11A N2A Ni1 104.6(2)
C1A O1A Ni2 125.2(3)
C3A O2A Ni2 129.3(2)
C3A O2A Ni1 129.6(2)
Ni2 O2A Ni1 100.95(11)
C15A O3A Ni1 128.9(2)
O1B C1B C2B 128.7(4)
C3B C2B C7B 120.4(4)
C3B C2B C1B 124.5(4)
C7B C2B C1B 115.0(4)
O2B C3B C2B 122.4(4)
O2B C3B C4B 119.7(4)
C2B C3B C4B 117.9(4)
C5B C4B C3B 119.2(4)
C5B C4B C8B 118.9(4)
C3B C4B C8B 121.7(4)
C4B C5B C6B 122.0(4)
C7B C6B C5B 119.7(4)
C7B C6B Br1B 121.3(3)
C5B C6B Br1B 119.0(3)
C6B C7B C2B 120.6(4)
N1B C8B C4B 113.8(3)
N1B C10B C11B 109.9(3)
N2B C11B C10B 111.0(3)
N2B C13B C14B 115.4(3)
C19B C14B C15B 120.1(4)
C19B C14B C13B 118.7(4)
C15B C14B C13B 121.1(4)
O3B C15B C14B 121.4(3)
O3B C15B C16B 120.7(3)
C14B C15B C16B 117.9(4)
C17B C16B C15B 120.9(4)
C17B C16B C20B 119.5(4)
C15B C16B C20B 119.5(4)
C18B C17B C16B 119.6(4)
C17B C18B C19B 120.6(4)
C17B C18B Br2B 120.4(3)
C19B C18B Br2B 118.9(3)
C14B C19B C18B 120.7(4)
O4B C20B C16B 125.0(4)
C10B N1B C9B 110.5(3)
C10B N1B C8B 109.7(3)
C9B N1B C8B 108.1(3)
C10B N1B Ni3 104.5(2)
C9B N1B Ni3 114.8(2)
C8B N1B Ni3 109.2(2)
C12B N2B C11B 110.1(3)
C12B N2B C13B 106.7(3)
C11B N2B C13B 111.6(3)
C12B N2B Ni3 111.3(2)
C11B N2B Ni3 106.1(2)
C13B N2B Ni3 111.2(2)
C1B O1B Ni2 124.3(3)
C3B O2B Ni2 128.1(3)
C3B O2B Ni3 129.8(2)
Ni2 O2B Ni3 101.27(11)
C15B O3B Ni3 128.0(2)
N1P C1P C2P 179.9(6)
C1P N1P Ni1 165.0(3)
Ni2 O1P Ni1 94.20(10)
Ni3 O2P Ni2 94.95(10)
O1C N1C O3C 121.1(3)
O1C N1C O2C 120.3(3)
O3C N1C O2C 118.6(3)
O3D N1D O2D 121.1(3)
O3D N1D O1D 119.8(3)
O2D N1D O1D 119.1(4)
N1E C1E C2E 178.8(9)
N1F C1F C2F 179.5(6)
N1G C1G C2G 177.0(10)

loop_
_geom_bond_atom_site_label_1
_geom_bond_atom_site_label_2
_geom_bond_distance
Ni1 O3A 2.020(3)
Ni1 O2A 2.059(3)
Ni1 N1A 2.066(3)
Ni1 N1P 2.077(4)
Ni1 N2A 2.096(3)
Ni1 O1P 2.137(3)
Ni2 O2A 1.983(3)
Ni2 O2B 1.985(3)
Ni2 O1A 2.007(3)
Ni2 O1B 2.008(3)
Ni2 O1P 2.119(3)
Ni2 O2P 2.129(3)
Ni3 O3B 2.034(3)
Ni3 N1B 2.065(3)
Ni3 O2B 2.071(3)
Ni3 N2B 2.107(3)
Ni3 O1W 2.113(3)
Ni3 O2P 2.127(3)
Br1A C6A 1.906(4)
Br1B C6B 1.903(4)
Br2A C18A 1.901(4)
Br2B C18B 1.905(4)
C1A O1A 1.240(5)
C1A C2A 1.446(6)
C2A C7A 1.407(5)
C2A C3A 1.415(6)
C3A O2A 1.323(4)
C3A C4A 1.418(5)
C4A C5A 1.389(5)
C4A C8A 1.510(6)
C5A C6A 1.370(6)
C6A C7A 1.373(6)
C8A N1A 1.491(5)
C9A N1A 1.492(5)
C10A N1A 1.474(5)
C10A C11A 1.511(6)
C11A N2A 1.493(5)
C12A N2A 1.480(5)
C13A N2A 1.492(5)
C13A C14A 1.503(6)
C14A C19A 1.392(6)
C14A C15A 1.424(6)
C15A O3A 1.328(5)
C15A C16A 1.422(5)
C16A C17A 1.398(6)
C16A C20A 1.463(6)
C17A C18A 1.361(6)
C18A C19A 1.392(6)
C20A O4A 1.221(5)
C1B O1B 1.240(5)
C1B C2B 1.446(5)
C2B C3B 1.405(6)
C2B C7B 1.410(6)
C3B O2B 1.322(5)
C3B C4B 1.431(5)
C4B C5B 1.380(6)
C4B C8B 1.502(6)
C5B C6B 1.385(6)
C6B C7B 1.359(6)
C8B N1B 1.497(5)
C9B N1B 1.485(5)
C10B N1B 1.483(5)
C10B C11B 1.518(6)
C11B N2B 1.484(5)
C12B N2B 1.482(5)
C13B N2B 1.494(5)
C13B C14B 1.510(5)
C14B C19B 1.382(6)
C14B C15B 1.414(6)
C15B O3B 1.322(5)
C15B C16B 1.418(5)
C16B C17B 1.398(6)
C16B C20B 1.465(6)
C17B C18B 1.370(6)
C18B C19B 1.396(6)
C20B O4B 1.222(5)
C1P N1P 1.140(5)
C1P C2P 1.462(6)
N1C O1C 1.240(4)
N1C O3C 1.257(4)
N1C O2C 1.266(4)
N1D O3D 1.239(4)
N1D O2D 1.243(4)
N1D O1D 1.274(4)
C1E N1E 1.183(8)
C1E C2E 1.432(10)
C1F N1F 1.134(6)
C1F C2F 1.455(7)
C1G N1G 1.155(8)
C1G C2G 1.417(9)

loop_
_platon_squeeze_void_nr
_platon_squeeze_void_average_x
_platon_squeeze_void_average_y
_platon_squeeze_void_average_z
_platon_squeeze_void_volume
_platon_squeeze_void_count_electrons
_platon_squeeze_void_content
1 1.000 0.000 0.500 135 31 ' '
2 1.000 0.500 1.000 135 31 ' '
